data_2021462
loop_
_publ_author_name
'Madeley, Lee G.'
'Levendis, Demetrius C.'
'Lemmerer, Andreas'

_publ_section_title
;
 Covalent-assisted supramolecular synthesis: the effect of hydrogen
 bonding in cocrystals of 4-<i>tert</i>-butylbenzoic acid with isoniazid
 and its derivatized forms
;
_journal_coeditor_code FA3397
_journal_issue 2
_journal_name_full 'Acta Crystallographica Section C'
_journal_page_first
;
;
_journal_paper_doi 10.1107/S205322961900055X
_journal_volume 75
_journal_year 2019
_chemical_formula_iupac 'C12 H17 N3 O2, C11 H14 O2'
_chemical_formula_moiety 'C12 H17 N3 O2, C11 H14 O2'
_chemical_formula_sum 'C23 H31 N3 O4'
_chemical_formula_weight 413.51
_chemical_name_common
;
4-<i>tert</i>-Butylbenzoic
acid--<i>N</i>'-(4-hydroxy-4-methylpentan-2-ylidene)isonicotinohydrazide
;
_chemical_name_systematic
;
4-<i>tert</i>-Butylbenzoic
acid--<i>N</i>'-(4-hydroxy-4-methylpentan-2-ylidene)pyridine-4-carbohydrazide
(1/1)
;
_space_group_IT_number 14
_symmetry_cell_setting monoclinic
_symmetry_space_group_name_Hall '-P 2ybc'
_symmetry_space_group_name_H-M 'P 1 21/c 1'
_atom_sites_solution_hydrogens mixed
_audit_conform_dict_name cif_core.dic
_audit_conform_dict_version 2.4.3
_audit_creation_method 'WinGX routine CIF_UPDATE'
_cell_angle_alpha 90
_cell_angle_beta 107.8380(10)
_cell_angle_gamma 90
_cell_formula_units_Z 4
_cell_length_a 20.3803(8)
_cell_length_b 6.9598(3)
_cell_length_c 17.2533(7)
_cell_measurement_reflns_used 9874
_cell_measurement_temperature 173(2)
_cell_measurement_theta_max 28.27
_cell_measurement_theta_min 2.98
_cell_volume 2329.61(17)
_computing_cell_refinement
;
SAINT-Plus (Bruker, 2016)
;
_computing_data_collection
;
APEX3 (Bruker, 2016)
;
_computing_data_reduction
;
SAINT-Plus and XPREP (Bruker, 2016)
;
_computing_molecular_graphics
;
ORTEP-3 for Windows (Farrugia, 2012),
Mercury (Macrae <i>et al.</i>,  2008) and
DIAMOND (Brandenburg, 2006)
;
_computing_publication_material
;
WinGX (Farrugia, 2012)
;
_computing_structure_refinement
;
SHELXL2017 (Sheldrick, 2015)
;
_computing_structure_solution
;
SHELXS97 (Sheldrick, 2008)
;
_diffrn_ambient_temperature 173(2)
_diffrn_measured_fraction_theta_full 0.996
_diffrn_measured_fraction_theta_max 0.997
_diffrn_measurement_device_type 'Bruker D8 Venture Photon CCD area detector'
_diffrn_measurement_method '\w scans'
_diffrn_radiation_monochromator graphite
_diffrn_radiation_probe x-ray
_diffrn_radiation_type MoK\a
_diffrn_radiation_wavelength 0.71073
_diffrn_reflns_av_R_equivalents 0.0198
_diffrn_reflns_av_unetI/netI 0.0169
_diffrn_reflns_limit_h_max 26
_diffrn_reflns_limit_h_min -25
_diffrn_reflns_limit_k_max 9
_diffrn_reflns_limit_k_min -8
_diffrn_reflns_limit_l_max 22
_diffrn_reflns_limit_l_min -22
_diffrn_reflns_number 28123
_diffrn_reflns_theta_full 25.242
_diffrn_reflns_theta_max 27.997
_diffrn_reflns_theta_min 2.975
_diffrn_standards_number 0
_exptl_absorpt_coefficient_mu 0.081
_exptl_absorpt_correction_T_max 0.95
_exptl_absorpt_correction_T_min 0.9
_exptl_absorpt_correction_type multi-scan
_exptl_absorpt_process_details
;
(SADABS; Krause <i>et al.</i>,  2015)
;
_exptl_crystal_colour colourless
_exptl_crystal_density_diffrn 1.179
_exptl_crystal_density_method 'not measured'
_exptl_crystal_description plate
_exptl_crystal_F_000 888
_exptl_crystal_size_max 0.37
_exptl_crystal_size_mid 0.3
_exptl_crystal_size_min 0.2
_refine_diff_density_max 0.311
_refine_diff_density_min -0.314
_refine_ls_extinction_method none
_refine_ls_goodness_of_fit_ref 1.039
_refine_ls_hydrogen_treatment mixed
_refine_ls_matrix_type full
_refine_ls_number_constraints 0
_refine_ls_number_parameters 289
_refine_ls_number_reflns 5623
_refine_ls_number_restraints 0
_refine_ls_restrained_S_all 1.039
_refine_ls_R_factor_all 0.0568
_refine_ls_R_factor_gt 0.0466
_refine_ls_shift/su_max 0
_refine_ls_shift/su_mean 0
_refine_ls_structure_factor_coef Fsqd
_refine_ls_weighting_details 'w=1/[\s^2^(Fo^2^)+(0.0661P)^2^+0.7248P] where P=(Fo^2^+2Fc^2^)/3'
_refine_ls_weighting_scheme calc
_refine_ls_wR_factor_gt 0.1232
_refine_ls_wR_factor_ref 0.1313
_reflns_number_gt 4687
_reflns_number_total 5623
_reflns_threshold_expression 'I > 2\s(I)'
_cod_data_source_file fa3397sup1.cif
_cod_data_source_block V
_cod_original_sg_symbol_H-M 'P 21/c'
_cod_database_code 2021462
_shelx_estimated_absorpt_t_min 0.971
_shelx_estimated_absorpt_t_max 0.984

loop_
_symmetry_equiv_pos_as_xyz
'x, y, z'
'-x, y+1/2, -z+1/2'
'-x, -y, -z'
'x, -y-1/2, z-1/2'

loop_
_atom_site_type_symbol
_atom_site_label
_atom_site_fract_x
_atom_site_fract_y
_atom_site_fract_z
_atom_site_U_iso_or_equiv
_atom_site_adp_type
_atom_site_calc_flag
_atom_site_occupancy
C C1 0.41111(5) 0.08068(17) 0.13094(7) 0.0247(2) Uani d 1
C C2 0.40281(6) 0.27161(17) 0.14902(7) 0.0279(2) Uani d 1
H H2A 0.441188 0.346491 0.178927 0.033 Uiso calc 1
C C3 0.33740(6) 0.35064(18) 0.12253(8) 0.0326(3) Uani d 1
H H3A 0.331913 0.481626 0.134751 0.039 Uiso calc 1
C C4 0.28978(6) 0.0672(2) 0.06554(8) 0.0347(3) Uani d 1
H H4 0.250192 -0.004821 0.036883 0.042 Uiso calc 1
C C5 0.35293(6) -0.02436(18) 0.08949(7) 0.0293(2) Uani d 1
H H5 0.356535 -0.156661 0.077862 0.035 Uiso calc 1
C C6 0.48014(6) -0.01681(17) 0.15333(7) 0.0278(2) Uani d 1
C C7 0.71753(7) 0.0770(2) 0.18895(14) 0.0589(5) Uani d 1
H H7A 0.723366 -0.01635 0.233091 0.088 Uiso calc 1
H H7B 0.745801 0.190698 0.209724 0.088 Uiso calc 1
H H7C 0.732005 0.018881 0.145073 0.088 Uiso calc 1
C C8 0.64289(6) 0.13485(19) 0.15664(9) 0.0370(3) Uani d 1
C C9 0.62479(6) 0.29097(19) 0.09317(8) 0.0349(3) Uani d 1
H H9A 0.582576 0.251316 0.049916 0.042 Uiso calc 1
H H9B 0.662376 0.299247 0.068101 0.042 Uiso calc 1
C C10 0.61267(6) 0.49314(18) 0.12187(7) 0.0295(3) Uani d 1
C C11 0.60343(8) 0.6342(2) 0.05210(9) 0.0465(4) Uani d 1
H H11A 0.566057 0.589961 0.004777 0.07 Uiso calc 1
H H11B 0.646305 0.642285 0.037769 0.07 Uiso calc 1
H H11C 0.591953 0.761227 0.06876 0.07 Uiso calc 1
C C12 0.67055(7) 0.5555(2) 0.19626(8) 0.0395(3) Uani d 1
H H12A 0.660559 0.683858 0.213103 0.059 Uiso calc 1
H H12B 0.713999 0.558646 0.183029 0.059 Uiso calc 1
H H12C 0.674513 0.464252 0.240729 0.059 Uiso calc 1
N N1 0.53224(5) 0.10170(15) 0.15447(7) 0.0311(2) Uani d 1
N N2 0.28181(5) 0.25229(17) 0.08079(7) 0.0348(2) Uani d 1
N N3 0.60059(5) 0.03810(16) 0.18311(8) 0.0374(3) Uani d 1
O O1 0.48528(4) -0.19087(13) 0.16572(6) 0.0390(2) Uani d 1
O O2 0.54963(5) 0.48230(14) 0.14236(6) 0.0369(2) Uani d 1
H H1 0.5258(8) 0.234(3) 0.1463(9) 0.038(4) Uiso d 1
H H2 0.5367(9) 0.593(3) 0.1514(11) 0.052(5) Uiso d 1
C C13 0.10610(6) 0.70020(18) -0.06055(7) 0.0292(3) Uani d 1
C C14 0.04333(7) 0.6166(2) -0.06605(11) 0.0470(4) Uani d 1
H H14 0.04198 0.491674 -0.044423 0.056 Uiso calc 1
C C15 -0.01769(7) 0.7136(2) -0.10285(11) 0.0505(4) Uani d 1
H H15 -0.060267 0.652967 -0.106338 0.061 Uiso calc 1
C C16 -0.01823(6) 0.89634(19) -0.13467(8) 0.0330(3) Uani d 1
C C17 0.04530(7) 0.9778(2) -0.12893(9) 0.0395(3) Uani d 1
H H17 0.046847 1.102928 -0.150332 0.047 Uiso calc 1
C C18 0.10653(6) 0.8811(2) -0.09274(8) 0.0374(3) Uani d 1
H H18 0.149178 0.940172 -0.09012 0.045 Uiso calc 1
C C20 -0.08642(7) 0.9977(2) -0.17768(8) 0.0381(3) Uani d 1
C C19 0.17245(6) 0.59863(19) -0.02078(8) 0.0321(3) Uani d 1
C C21 -0.07695(11) 1.2120(3) -0.1850(2) 0.1041(11) Uani d 1
H H21A -0.121614 1.271484 -0.212487 0.156 Uiso calc 1
H H21B -0.045233 1.23544 -0.216717 0.156 Uiso calc 1
H H21C -0.057875 1.267751 -0.130563 0.156 Uiso calc 1
C C22 -0.13934(9) 0.9629(3) -0.13345(11) 0.0641(5) Uani d 1
H H22A -0.120074 1.001775 -0.076367 0.096 Uiso calc 1
H H22B -0.151196 0.826106 -0.136181 0.096 Uiso calc 1
H H22C -0.180876 1.038445 -0.159282 0.096 Uiso calc 1
C C23 -0.11496(9) 0.9140(4) -0.26316(10) 0.0713(6) Uani d 1
H H23A -0.122222 0.77556 -0.259485 0.107 Uiso calc 1
H H23B -0.082075 0.936551 -0.293415 0.107 Uiso calc 1
H H23C -0.158912 0.976192 -0.291504 0.107 Uiso calc 1
O O3 0.16422(5) 0.43396(16) 0.01190(8) 0.0539(3) Uani d 1
O O4 0.22814(5) 0.66225(15) -0.01899(7) 0.0476(3) Uani d 1
H H3 0.2068(11) 0.371(3) 0.0365(13) 0.075(6) Uiso d 1

loop_
_atom_site_aniso_label
_atom_site_aniso_U_11
_atom_site_aniso_U_22
_atom_site_aniso_U_33
_atom_site_aniso_U_12
_atom_site_aniso_U_13
_atom_site_aniso_U_23
C1 0.0211(5) 0.0271(5) 0.0264(5) 0.0028(4) 0.0080(4) 0.0038(4)
C2 0.0234(5) 0.0288(6) 0.0306(5) 0.0002(4) 0.0070(4) -0.0011(5)
C3 0.0287(6) 0.0282(6) 0.0422(7) 0.0052(5) 0.0130(5) 0.0026(5)
C4 0.0224(5) 0.0383(7) 0.0406(7) -0.0030(5) 0.0054(5) 0.0017(5)
C5 0.0275(6) 0.0265(6) 0.0347(6) -0.0013(4) 0.0106(5) -0.0009(5)
C6 0.0228(5) 0.0265(6) 0.0344(6) 0.0027(4) 0.0090(4) 0.0022(5)
C7 0.0234(6) 0.0438(9) 0.1089(15) 0.0026(6) 0.0195(8) 0.0048(9)
C8 0.0239(6) 0.0299(6) 0.0582(8) 0.0006(5) 0.0143(5) -0.0050(6)
C9 0.0308(6) 0.0375(7) 0.0405(7) -0.0057(5) 0.0170(5) -0.0088(5)
C10 0.0292(6) 0.0298(6) 0.0312(6) -0.0027(5) 0.0116(5) 0.0010(5)
C11 0.0534(9) 0.0473(8) 0.0370(7) -0.0094(7) 0.0112(6) 0.0093(6)
C12 0.0388(7) 0.0386(7) 0.0375(7) -0.0019(6) 0.0065(5) -0.0045(6)
N1 0.0204(5) 0.0259(5) 0.0467(6) 0.0043(4) 0.0098(4) 0.0057(4)
N2 0.0224(5) 0.0370(6) 0.0438(6) 0.0047(4) 0.0083(4) 0.0085(5)
N3 0.0205(5) 0.0302(5) 0.0598(7) 0.0042(4) 0.0095(5) 0.0042(5)
O1 0.0282(4) 0.0254(4) 0.0637(6) 0.0048(3) 0.0145(4) 0.0075(4)
O2 0.0341(5) 0.0249(5) 0.0578(6) 0.0020(4) 0.0233(4) 0.0020(4)
C13 0.0237(5) 0.0314(6) 0.0310(6) 0.0002(5) 0.0062(4) 0.0000(5)
C14 0.0265(6) 0.0356(7) 0.0767(10) 0.0010(5) 0.0126(6) 0.0180(7)
C15 0.0226(6) 0.0415(8) 0.0838(11) -0.0008(6) 0.0111(7) 0.0179(8)
C16 0.0278(6) 0.0358(7) 0.0337(6) 0.0032(5) 0.0067(5) 0.0028(5)
C17 0.0333(6) 0.0372(7) 0.0467(7) 0.0010(5) 0.0101(6) 0.0140(6)
C18 0.0258(6) 0.0390(7) 0.0453(7) -0.0045(5) 0.0079(5) 0.0077(6)
C20 0.0289(6) 0.0421(7) 0.0416(7) 0.0080(5) 0.0084(5) 0.0087(6)
C19 0.0243(5) 0.0330(6) 0.0368(6) -0.0002(5) 0.0059(5) -0.0004(5)
C21 0.0460(10) 0.0474(11) 0.192(3) 0.0132(9) -0.0036(14) 0.0362(15)
C22 0.0492(9) 0.0944(14) 0.0559(9) 0.0356(9) 0.0269(8) 0.0263(10)
C23 0.0506(10) 0.1170(18) 0.0398(8) 0.0374(11) 0.0043(7) 0.0048(10)
O3 0.0237(4) 0.0468(6) 0.0874(8) 0.0065(4) 0.0113(5) 0.0301(6)
O4 0.0230(4) 0.0441(6) 0.0717(7) -0.0026(4) 0.0087(4) 0.0090(5)

loop_
_atom_type_symbol
_atom_type_description
_atom_type_scat_dispersion_real
_atom_type_scat_dispersion_imag
_atom_type_scat_source
C C 0.0033 0.0016 'International Tables Vol C Tables 4.2.6.8 and 6.1.1.4'
H H 0 0 'International Tables Vol C Tables 4.2.6.8 and 6.1.1.4'
N N 0.0061 0.0033 'International Tables Vol C Tables 4.2.6.8 and 6.1.1.4'
O O 0.0106 0.006 'International Tables Vol C Tables 4.2.6.8 and 6.1.1.4'

loop_
_geom_angle_atom_site_label_1
_geom_angle_atom_site_label_2
_geom_angle_atom_site_label_3
_geom_angle
C2 C1 C5 118.42(10)
C2 C1 C6 122.97(10)
C5 C1 C6 118.61(10)
C3 C2 C1 118.56(11)
C3 C2 H2A 120.7
C1 C2 H2A 120.7
N2 C3 C2 123.27(12)
N2 C3 H3A 118.4
C2 C3 H3A 118.4
N2 C4 C5 123.03(11)
N2 C4 H4 118.5
C5 C4 H4 118.5
C4 C5 C1 118.75(11)
C4 C5 H5 120.6
C1 C5 H5 120.6
O1 C6 N1 125.39(11)
O1 C6 C1 120.89(10)
N1 C6 C1 113.66(10)
C8 C7 H7A 109.5
C8 C7 H7B 109.5
H7A C7 H7B 109.5
C8 C7 H7C 109.5
H7A C7 H7C 109.5
H7B C7 H7C 109.5
N3 C8 C7 116.13(13)
N3 C8 C9 126.57(11)
C7 C8 C9 117.18(12)
C8 C9 C10 117.01(11)
C8 C9 H9A 108
C10 C9 H9A 108
C8 C9 H9B 108
C10 C9 H9B 108
H9A C9 H9B 107.3
O2 C10 C12 109.24(10)
O2 C10 C11 109.03(11)
C12 C10 C11 111.17(11)
O2 C10 C9 106.00(9)
C12 C10 C9 112.00(11)
C11 C10 C9 109.23(11)
C10 C11 H11A 109.5
C10 C11 H11B 109.5
H11A C11 H11B 109.5
C10 C11 H11C 109.5
H11A C11 H11C 109.5
H11B C11 H11C 109.5
C10 C12 H12A 109.5
C10 C12 H12B 109.5
H12A C12 H12B 109.5
C10 C12 H12C 109.5
H12A C12 H12C 109.5
H12B C12 H12C 109.5
C6 N1 N3 120.60(10)
C6 N1 H1 122.1(9)
N3 N1 H1 116.3(9)
C3 N2 C4 117.92(10)
C8 N3 N1 114.39(11)
C10 O2 H2 110.6(12)
C18 C13 C14 118.50(11)
C18 C13 C19 120.09(11)
C14 C13 C19 121.41(11)
C13 C14 C15 120.56(13)
C13 C14 H14 119.7
C15 C14 H14 119.7
C16 C15 C14 121.75(12)
C16 C15 H15 119.1
C14 C15 H15 119.1
C15 C16 C17 116.93(12)
C15 C16 C20 120.75(12)
C17 C16 C20 122.26(12)
C18 C17 C16 121.63(12)
C18 C17 H17 119.2
C16 C17 H17 119.2
C13 C18 C17 120.63(12)
C13 C18 H18 119.7
C17 C18 H18 119.7
C21 C20 C22 109.10(17)
C21 C20 C23 108.43(19)
C22 C20 C23 107.79(14)
C21 C20 C16 111.98(13)
C22 C20 C16 111.18(11)
C23 C20 C16 108.24(12)
O4 C19 O3 123.49(12)
O4 C19 C13 123.28(12)
O3 C19 C13 113.22(10)
C20 C21 H21A 109.5
C20 C21 H21B 109.5
H21A C21 H21B 109.5
C20 C21 H21C 109.5
H21A C21 H21C 109.5
H21B C21 H21C 109.5
C20 C22 H22A 109.5
C20 C22 H22B 109.5
H22A C22 H22B 109.5
C20 C22 H22C 109.5
H22A C22 H22C 109.5
H22B C22 H22C 109.5
C20 C23 H23A 109.5
C20 C23 H23B 109.5
H23A C23 H23B 109.5
C20 C23 H23C 109.5
H23A C23 H23C 109.5
H23B C23 H23C 109.5
C19 O3 H3 112.1(13)

loop_
_geom_bond_atom_site_label_1
_geom_bond_atom_site_label_2
_geom_bond_distance
C1 C2 1.3870(16)
C1 C5 1.3901(16)
C1 C6 1.5020(15)
C2 C3 1.3839(16)
C2 H2A 0.95
C3 N2 1.3307(16)
C3 H3A 0.95
C4 N2 1.3344(18)
C4 C5 1.3813(17)
C4 H4 0.95
C5 H5 0.95
C6 O1 1.2290(15)
C6 N1 1.3400(15)
C7 C8 1.5058(18)
C7 H7A 0.98
C7 H7B 0.98
C7 H7C 0.98
C8 N3 1.2831(17)
C8 C9 1.506(2)
C9 C10 1.5366(18)
C9 H9A 0.99
C9 H9B 0.99
C10 O2 1.4352(14)
C10 C12 1.5165(17)
C10 C11 1.5195(18)
C11 H11A 0.98
C11 H11B 0.98
C11 H11C 0.98
C12 H12A 0.98
C12 H12B 0.98
C12 H12C 0.98
N1 N3 1.3996(13)
N1 H1 0.933(17)
O2 H2 0.84(2)
C13 C18 1.3772(18)
C13 C14 1.3820(17)
C13 C19 1.4935(16)
C14 C15 1.3860(19)
C14 H14 0.95
C15 C16 1.384(2)
C15 H15 0.95
C16 C17 1.3891(18)
C16 C20 1.5323(17)
C17 C18 1.3867(18)
C17 H17 0.95
C18 H18 0.95
C20 C21 1.514(2)
C20 C22 1.519(2)
C20 C23 1.526(2)
C19 O4 1.2098(15)
C19 O3 1.3105(17)
C21 H21A 0.98
C21 H21B 0.98
C21 H21C 0.98
C22 H22A 0.98
C22 H22B 0.98
C22 H22C 0.98
C23 H23A 0.98
C23 H23B 0.98
C23 H23C 0.98
O3 H3 0.95(2)

loop_
_geom_hbond_atom_site_label_D
_geom_hbond_atom_site_label_H
_geom_hbond_atom_site_label_A
_geom_hbond_site_symmetry_A
_geom_hbond_distance_DH
_geom_hbond_distance_HA
_geom_hbond_distance_DA
_geom_hbond_angle_DHA
_geom_hbond_publ_flag
O2 H2 O1 1_565 0.84(2) 1.89(2) 2.7166(13) 165.2(17) yes
N1 H1 O2 . 0.933(17) 1.804(17) 2.6891(14) 157.5(14) yes
O3 H3 N2 . 0.95(2) 1.70(2) 2.6476(14) 178(2) yes

loop_
_geom_torsion_atom_site_label_1
_geom_torsion_atom_site_label_2
_geom_torsion_atom_site_label_3
_geom_torsion_atom_site_label_4
_geom_torsion
C5 C1 C2 C3 -2.21(17)
C6 C1 C2 C3 177.10(11)
C1 C2 C3 N2 0.32(19)
N2 C4 C5 C1 -0.45(19)
C2 C1 C5 C4 2.27(17)
C6 C1 C5 C4 -177.07(11)
C2 C1 C6 O1 151.98(12)
C5 C1 C6 O1 -28.70(17)
C2 C1 C6 N1 -30.71(16)
C5 C1 C6 N1 148.61(11)
N3 C8 C9 C10 82.25(17)
C7 C8 C9 C10 -101.81(15)
C8 C9 C10 O2 -69.22(13)
C8 C9 C10 C12 49.84(14)
C8 C9 C10 C11 173.45(11)
O1 C6 N1 N3 -10.2(2)
C1 C6 N1 N3 172.67(11)
C2 C3 N2 C4 1.51(19)
C5 C4 N2 C3 -1.45(19)
C7 C8 N3 N1 177.30(13)
C9 C8 N3 N1 -6.7(2)
C6 N1 N3 C8 157.34(12)
C18 C13 C14 C15 -0.3(2)
C19 C13 C14 C15 179.70(15)
C13 C14 C15 C16 -0.5(3)
C14 C15 C16 C17 0.7(2)
C14 C15 C16 C20 177.87(15)
C15 C16 C17 C18 -0.2(2)
C20 C16 C17 C18 -177.33(13)
C14 C13 C18 C17 0.8(2)
C19 C13 C18 C17 -179.21(13)
C16 C17 C18 C13 -0.5(2)
C15 C16 C20 C21 162.8(2)
C17 C16 C20 C21 -20.2(2)
C15 C16 C20 C22 40.5(2)
C17 C16 C20 C22 -142.56(16)
C15 C16 C20 C23 -77.75(19)
C17 C16 C20 C23 99.23(18)
C18 C13 C19 O4 -4.5(2)
C14 C13 C19 O4 175.55(15)
C18 C13 C19 O3 175.55(13)
C14 C13 C19 O3 -4.44(19)

_cod_database_fobs_code 2021462
